data_4322879
loop_
_publ_author_name
'Holger Glas'
'Eberhardt Herdtweck'
'Georg R. J. Artus'
'Werner R. Thiel'

_publ_contact_author
;
       Dr. Eberhardt Herdtweck
       Anorganisch-chemisches Institut der
       Technischen Universit\"at M\"unchen
       Lichtenbergstrasse 4
       D-85747 Garching bei M\"unchen
;
_publ_contact_author_email herdtweck@vogon.anorg.chemie.tu-muenchen.de
_publ_contact_author_fax ' 089 289 13473'
_publ_contact_author_phone '089 289 13143'
_publ_section_title
;
 Chlorination of a Pyrazole Ligand in Vanadium(V)alkoxo Complexes1
;
_journal_name_full 'Inorganic Chemistry'
_journal_page_first 3644
_journal_page_last 3646
_journal_paper_doi 10.1021/ic9715355
_journal_volume 37
_journal_year 1998
_chemical_formula_sum 'C16 H22 Cl2 N3 O4 V'
_chemical_formula_weight 442.22
_space_group_IT_number 2
_symmetry_cell_setting triclinic
_symmetry_space_group_name_Hall '-P 1'
_symmetry_space_group_name_H-M 'P -1'
_atom_sites_solution_hydrogens geom
_atom_sites_solution_primary direct
_atom_sites_solution_secondary difmap
_cell_angle_alpha 107.23(1)
_cell_angle_beta 99.70(1)
_cell_angle_gamma 103.57(1)
_cell_formula_units_Z 2
_cell_length_a 8.406(1)
_cell_length_b 9.695(1)
_cell_length_c 13.756(2)
_cell_measurement_reflns_used 1918
_cell_measurement_temperature 223(1)
_cell_measurement_theta_max 24.3
_cell_measurement_theta_min 2.3
_cell_volume 1006.1(2)
_computing_cell_refinement STRUX-V
_computing_data_collection STRUX-V
_computing_data_reduction STRUX-V
_computing_molecular_graphics 'PLATON PLUTON (Spek, 1990)'
_computing_publication_material 'PLATON (Spek, 1990)'
_computing_structure_refinement 'SHELXL-93 (Sheldrick, 1993)'
_computing_structure_solution 'SHELXS-86 (Sheldrick, 1990)'
_diffrn_ambient_temperature 223(1)
_diffrn_measurement_device 'IPDS Stoe'
_diffrn_measurement_method oscillation
_diffrn_radiation_monochromator graphite
_diffrn_radiation_source 'rotating anode'
_diffrn_radiation_type MoK\a
_diffrn_radiation_wavelength 0.71073
_diffrn_reflns_av_R_equivalents 0.1018
_diffrn_reflns_av_sigmaI/netI 0.0533
_diffrn_reflns_limit_h_max 9
_diffrn_reflns_limit_h_min -9
_diffrn_reflns_limit_k_max 10
_diffrn_reflns_limit_k_min -11
_diffrn_reflns_limit_l_max 15
_diffrn_reflns_limit_l_min 0
_diffrn_reflns_number 11759
_diffrn_reflns_theta_max 24.26
_diffrn_reflns_theta_min 2.30
_diffrn_standards_decay_% unknown
_diffrn_standards_interval_time 0
_diffrn_standards_number 0
_exptl_absorpt_coefficient_mu 0.784
_exptl_absorpt_correction_T_max 1
_exptl_absorpt_correction_T_min 1
_exptl_absorpt_correction_type none
_exptl_crystal_colour 'orange colored'
_exptl_crystal_density_diffrn 1.460
_exptl_crystal_density_meas ?
_exptl_crystal_density_method none
_exptl_crystal_description plate
_exptl_crystal_F_000 456
_exptl_crystal_size_max 0.52
_exptl_crystal_size_mid 0.45
_exptl_crystal_size_min 0.28
_refine_diff_density_max 0.371
_refine_diff_density_min -0.415
_refine_diff_density_rms 0.066
_refine_ls_extinction_method none
_refine_ls_goodness_of_fit_all 1.074
_refine_ls_goodness_of_fit_obs 1.090
_refine_ls_hydrogen_treatment noref
_refine_ls_matrix_type full
_refine_ls_number_parameters 235
_refine_ls_number_reflns 2885
_refine_ls_number_restraints 0
_refine_ls_restrained_S_all 1.074
_refine_ls_restrained_S_obs 1.090
_refine_ls_R_factor_all 0.0525
_refine_ls_R_factor_obs 0.0433
_refine_ls_shift/esd_max 0.000
_refine_ls_shift/esd_mean 0.000
_refine_ls_structure_factor_coef Fsqd
_refine_ls_weighting_details 'w=1/[\s^2^(Fo^2^)+(0.0754P)^2^+0.0941P] where P=(Fo^2^+2Fc^2^)/3'
_refine_ls_weighting_scheme calc
_refine_ls_wR_factor_all 0.1241
_refine_ls_wR_factor_obs 0.1139
_reflns_number_observed 2394
_reflns_number_total 2885
_reflns_observed_criterion >2sigma(I)
_cod_data_source_file ic9715355_2.cif
_cod_data_source_block 1
_cod_depositor_comments
;
The following automatic conversions were performed:

'_exptl_crystal_density_meas' value 'none' was changed to '?' - the
value is perceived as not measured.

Automatic conversion script
Id: cif_fix_values 3008 2015-01-20 13:52:24Z robertas 

The following automatic conversions were performed:

'_refine_ls_weighting_scheme' value 'calc
w=1/[\s^2^(Fo^2^)+(0.0754P)^2^+0.0941P] where P=(Fo^2^+2Fc^2^)/3' was
changed to 'calc'. New tag '_refine_ls_weighting_details' was
created. The value of the new tag was set to
'w=1/[\s^2^(Fo^2^)+(0.0754P)^2^+0.0941P] where P=(Fo^2^+2Fc^2^)/3'.

Automatic conversion script
Id: cif_fix_values 3143 2015-03-26 13:38:13Z robertas 
;
_cod_database_code 4322879

loop_
_symmetry_equiv_pos_as_xyz
'x, y, z'
'-x, -y, -z'

loop_
_atom_site_aniso_label
_atom_site_aniso_U_11
_atom_site_aniso_U_22
_atom_site_aniso_U_33
_atom_site_aniso_U_23
_atom_site_aniso_U_13
_atom_site_aniso_U_12
V1 0.0306(3) 0.0398(3) 0.0344(3) 0.0115(2) 0.0072(2) 0.0087(3)
Cl1 0.0491(5) 0.0545(5) 0.0506(5) 0.0086(4) 0.0164(4) 0.0218(4)
Cl2 0.0438(5) 0.0449(5) 0.0431(5) 0.0115(4) 0.0133(4) 0.0164(4)
O1 0.0446(13) 0.0527(14) 0.0381(13) 0.0196(11) 0.0097(11) 0.0117(11)
O2 0.0316(12) 0.0450(12) 0.0372(12) 0.0125(10) 0.0029(10) 0.0071(10)
O3 0.0391(14) 0.0452(14) 0.057(2) 0.0087(12) 0.0030(11) 0.0180(12)
O4 0.0422(14) 0.0401(13) 0.0461(14) 0.0007(11) -0.0028(11) 0.0083(11)
N1 0.0354(14) 0.0379(14) 0.041(2) 0.0152(12) 0.0120(12) 0.0117(12)
N2 0.0302(14) 0.0361(14) 0.0358(15) 0.0124(12) 0.0046(11) 0.0046(12)
N3 0.0327(14) 0.0332(13) 0.0338(14) 0.0095(11) 0.0069(11) 0.0090(12)
C1 0.045(2) 0.053(2) 0.044(2) 0.019(2) 0.012(2) 0.005(2)
C2 0.046(2) 0.049(2) 0.061(2) 0.022(2) 0.018(2) 0.002(2)
C3 0.037(2) 0.040(2) 0.067(3) 0.014(2) 0.014(2) 0.004(2)
C4 0.033(2) 0.044(2) 0.046(2) 0.012(2) 0.005(2) 0.005(2)
C5 0.030(2) 0.037(2) 0.040(2) 0.0113(14) 0.0107(14) 0.0079(14)
C6 0.028(2) 0.035(2) 0.038(2) 0.0095(14) 0.0071(13) 0.0101(14)
C7 0.030(2) 0.042(2) 0.036(2) 0.0092(14) 0.0050(14) 0.0135(15)
C8 0.035(2) 0.045(2) 0.033(2) 0.0114(14) 0.0044(14) 0.011(2)
C9 0.031(2) 0.036(2) 0.039(2) 0.0115(14) 0.0099(14) 0.0071(14)
C10 0.039(2) 0.034(2) 0.035(2) 0.0123(14) 0.0023(15) 0.005(2)
C11 0.077(3) 0.047(2) 0.066(3) -0.012(2) -0.003(2) 0.033(2)
C12 0.117(5) 0.091(4) 0.075(4) -0.019(3) -0.012(3) 0.045(4)
C13 0.034(2) 0.068(2) 0.039(2) 0.019(2) -0.0019(15) 0.005(2)
C14 0.041(2) 0.070(3) 0.055(2) 0.022(2) -0.003(2) -0.005(2)
C15 0.053(3) 0.130(5) 0.037(2) 0.008(3) -0.001(2) -0.002(3)
C16 0.044(2) 0.085(3) 0.111(4) 0.044(3) -0.007(2) 0.020(2)

loop_
_atom_site_label
_atom_site_type_symbol
_atom_site_fract_x
_atom_site_fract_y
_atom_site_fract_z
_atom_site_U_iso_or_equiv
_atom_site_thermal_displace_type
_atom_site_occupancy
_atom_site_calc_flag
_atom_site_refinement_flags
_atom_site_disorder_group
V1 V 0.06570(7) 0.59169(6) 0.24316(4) 0.0358(2) Uani 1 d . .
Cl1 Cl 0.20084(11) 0.42692(10) 0.16384(7) 0.0521(3) Uani 1 d . .
Cl2 Cl -0.00019(10) 0.77935(9) 0.36964(7) 0.0440(2) Uani 1 d . .
O1 O 0.0384(3) 0.6600(3) 0.1533(2) 0.0449(6) Uani 1 d . .
O2 O -0.1272(3) 0.4560(2) 0.2188(2) 0.0400(5) Uani 1 d . .
O3 O 0.1990(3) 0.1864(3) 0.3285(2) 0.0497(6) Uani 1 d . .
O4 O -0.0753(3) 0.0988(3) 0.2403(2) 0.0487(6) Uani 1 d . .
N1 N 0.3240(3) 0.7531(3) 0.3156(2) 0.0376(6) Uani 1 d . .
N2 N 0.1868(3) 0.5461(3) 0.3896(2) 0.0356(6) Uani 1 d . .
N3 N 0.1419(3) 0.4516(3) 0.4425(2) 0.0341(6) Uani 1 d . .
C1 C 0.3926(5) 0.8502(4) 0.2712(3) 0.0490(9) Uani 1 d . .
H1 H 0.3275(5) 0.8519(4) 0.2100(3) 0.059 Uiso 1 calc R .
C2 C 0.5548(5) 0.9474(4) 0.3120(3) 0.0529(9) Uani 1 d . .
H2 H 0.5985(5) 1.0130(4) 0.2789(3) 0.064 Uiso 1 calc R .
C3 C 0.6520(4) 0.9459(4) 0.4032(3) 0.0506(9) Uani 1 d . .
H3 H 0.7629(4) 1.0092(4) 0.4318(3) 0.061 Uiso 1 calc R .
C4 C 0.5821(4) 0.8495(4) 0.4509(3) 0.0439(8) Uani 1 d . .
H4 H 0.6445(4) 0.8486(4) 0.5132(3) 0.053 Uiso 1 calc R .
C5 C 0.4191(4) 0.7539(4) 0.4060(3) 0.0363(7) Uani 1 d . .
C6 C 0.3370(4) 0.6436(3) 0.4480(2) 0.0347(7) Uani 1 d . .
C7 C 0.3891(4) 0.6118(4) 0.5385(2) 0.0373(7) Uani 1 d . .
H7 H 0.4884(4) 0.6635(4) 0.5918(2) 0.045 Uiso 1 calc R .
C8 C 0.2631(4) 0.4883(4) 0.5322(2) 0.0385(7) Uani 1 d . .
H8 H 0.2612(4) 0.4388(4) 0.5807(2) 0.046 Uiso 1 calc R .
C9 C 0.0034(4) 0.3146(3) 0.3907(3) 0.0363(7) Uani 1 d . .
H9A H -0.0889(4) 0.3355(3) 0.3508(3) 0.044 Uiso 1 calc R .
H9B H -0.0372(4) 0.2774(3) 0.4429(3) 0.044 Uiso 1 calc R .
C10 C 0.0578(4) 0.1952(3) 0.3177(2) 0.0378(8) Uani 1 d . .
C11 C -0.0414(6) -0.0240(5) 0.1648(3) 0.0711(13) Uani 1 d . .
H11A H -0.0175(6) -0.0959(5) 0.1970(3) 0.085 Uiso 1 calc R .
H11B H 0.0558(6) 0.0151(5) 0.1407(3) 0.085 Uiso 1 calc R .
C12 C -0.1935(8) -0.0982(7) 0.0757(4) 0.108(2) Uani 1 d . .
H12A H -0.1751(8) -0.1804(7) 0.0241(4) 0.162 Uiso 1 calc R .
H12B H -0.2157(8) -0.0260(7) 0.0445(4) 0.162 Uiso 1 calc R .
H12C H -0.2886(8) -0.1366(7) 0.1005(4) 0.162 Uiso 1 calc R .
C13 C -0.2908(4) 0.3973(4) 0.1394(3) 0.0503(9) Uani 1 d . .
C14 C -0.4009(5) 0.2777(5) 0.1688(3) 0.0610(11) Uani 1 d . .
H14A H -0.4177(5) 0.3230(5) 0.2369(3) 0.092 Uiso 1 calc R .
H14B H -0.3468(5) 0.2012(5) 0.1706(3) 0.092 Uiso 1 calc R .
H14C H -0.5084(5) 0.2324(5) 0.1176(3) 0.092 Uiso 1 calc R .
C15 C -0.2592(6) 0.3341(6) 0.0333(3) 0.086(2) Uani 1 d . .
H15A H -0.1887(6) 0.4141(6) 0.0179(3) 0.128 Uiso 1 calc R .
H15B H -0.3651(6) 0.2895(6) -0.0194(3) 0.128 Uiso 1 calc R .
H15C H -0.2035(6) 0.2583(6) 0.0336(3) 0.128 Uiso 1 calc R .
C16 C -0.3618(5) 0.5296(5) 0.1470(4) 0.0807(15) Uani 1 d . .
H16A H -0.3805(5) 0.5673(5) 0.2156(4) 0.121 Uiso 1 calc R .
H16B H -0.4670(5) 0.4964(5) 0.0944(4) 0.121 Uiso 1 calc R .
H16C H -0.2826(5) 0.6088(5) 0.1357(4) 0.121 Uiso 1 calc R .

loop_
_atom_type_symbol
_atom_type_description
_atom_type_scat_dispersion_real
_atom_type_scat_dispersion_imag
_atom_type_scat_source
C C 0.0033 0.0016 'International Tables Vol C Tables 4.2.6.8 and 6.1.1.4'
H H 0.0000 0.0000 'International Tables Vol C Tables 4.2.6.8 and 6.1.1.4'
Cl Cl 0.1484 0.1585 'International Tables Vol C Tables 4.2.6.8 and 6.1.1.4'
N N 0.0061 0.0033 'International Tables Vol C Tables 4.2.6.8 and 6.1.1.4'
O O 0.0106 0.0060 'International Tables Vol C Tables 4.2.6.8 and 6.1.1.4'
V V 0.3005 0.5294 'International Tables Vol C Tables 4.2.6.8 and 6.1.1.4'

loop_
_geom_angle_atom_site_label_1
_geom_angle_atom_site_label_2
_geom_angle_atom_site_label_3
_geom_angle
_geom_angle_site_symmetry_1
_geom_angle_site_symmetry_3
_geom_angle_publ_flag
O1 V1 O2 104.13(11) . . ?
O1 V1 N1 91.29(11) . . ?
O2 V1 N1 164.24(10) . . ?
O1 V1 Cl1 96.49(9) . . ?
O2 V1 Cl1 96.46(8) . . ?
N1 V1 Cl1 84.80(7) . . ?
O1 V1 N2 162.29(11) . . ?
O2 V1 N2 93.57(10) . . ?
N1 V1 N2 71.01(9) . . ?
Cl1 V1 N2 81.59(7) . . ?
O1 V1 Cl2 95.53(9) . . ?
O2 V1 Cl2 93.57(8) . . ?
N1 V1 Cl2 81.55(7) . . ?
Cl1 V1 Cl2 161.98(4) . . ?
N2 V1 Cl2 82.87(7) . . ?
C13 O2 V1 136.2(2) . . ?
C10 O4 C11 115.8(3) . . ?
C1 N1 C5 117.9(3) . . ?
C1 N1 V1 121.6(2) . . ?
C5 N1 V1 120.4(2) . . ?
C6 N2 N3 105.8(2) . . ?
C6 N2 V1 116.3(2) . . ?
N3 N2 V1 137.6(2) . . ?
C8 N3 N2 110.7(3) . . ?
C8 N3 C9 128.1(3) . . ?
N2 N3 C9 119.6(2) . . ?
N1 C1 C2 123.0(3) . . ?
N1 C1 H1 118.5(2) . . ?
C2 C1 H1 118.5(2) . . ?
C1 C2 C3 118.8(3) . . ?
C1 C2 H2 120.6(2) . . ?
C3 C2 H2 120.6(2) . . ?
C4 C3 C2 118.9(3) . . ?
C4 C3 H3 120.6(2) . . ?
C2 C3 H3 120.6(2) . . ?
C3 C4 C5 119.7(3) . . ?
C3 C4 H4 120.1(2) . . ?
C5 C4 H4 120.1(2) . . ?
N1 C5 C4 121.7(3) . . ?
N1 C5 C6 114.6(3) . . ?
C4 C5 C6 123.7(3) . . ?
N2 C6 C7 110.7(3) . . ?
N2 C6 C5 117.2(3) . . ?
C7 C6 C5 132.0(3) . . ?
C8 C7 C6 105.3(3) . . ?
C8 C7 H7 127.3(2) . . ?
C6 C7 H7 127.3(2) . . ?
N3 C8 C7 107.5(3) . . ?
N3 C8 H8 126.3(2) . . ?
C7 C8 H8 126.3(2) . . ?
N3 C9 C10 110.7(2) . . ?
N3 C9 H9A 109.5(2) . . ?
C10 C9 H9A 109.5(2) . . ?
N3 C9 H9B 109.5(2) . . ?
C10 C9 H9B 109.5(2) . . ?
H9A C9 H9B 108.1 . . ?
O3 C10 O4 124.9(3) . . ?
O3 C10 C9 125.2(3) . . ?
O4 C10 C9 110.0(3) . . ?
O4 C11 C12 107.4(4) . . ?
O4 C11 H11A 110.2(2) . . ?
C12 C11 H11A 110.2(3) . . ?
O4 C11 H11B 110.2(2) . . ?
C12 C11 H11B 110.2(4) . . ?
H11A C11 H11B 108.5 . . ?
C11 C12 H12A 109.5(3) . . ?
C11 C12 H12B 109.5(3) . . ?
H12A C12 H12B 109.5 . . ?
C11 C12 H12C 109.5(4) . . ?
H12A C12 H12C 109.5 . . ?
H12B C12 H12C 109.5 . . ?
O2 C13 C15 107.9(3) . . ?
O2 C13 C14 106.0(3) . . ?
C15 C13 C14 112.4(4) . . ?
O2 C13 C16 107.1(3) . . ?
C15 C13 C16 111.6(4) . . ?
C14 C13 C16 111.5(4) . . ?
C13 C14 H14A 109.5(2) . . ?
C13 C14 H14B 109.5(2) . . ?
H14A C14 H14B 109.5 . . ?
C13 C14 H14C 109.5(2) . . ?
H14A C14 H14C 109.5 . . ?
H14B C14 H14C 109.5 . . ?
C13 C15 H15A 109.5(3) . . ?
C13 C15 H15B 109.5(2) . . ?
H15A C15 H15B 109.5 . . ?
C13 C15 H15C 109.5(3) . . ?
H15A C15 H15C 109.5 . . ?
H15B C15 H15C 109.5 . . ?
C13 C16 H16A 109.5(3) . . ?
C13 C16 H16B 109.5(2) . . ?
H16A C16 H16B 109.5 . . ?
C13 C16 H16C 109.5(2) . . ?
H16A C16 H16C 109.5 . . ?
H16B C16 H16C 109.5 . . ?

loop_
_geom_bond_atom_site_label_1
_geom_bond_atom_site_label_2
_geom_bond_distance
_geom_bond_site_symmetry_2
_geom_bond_publ_flag
V1 O1 1.575(2) . ?
V1 O2 1.739(2) . ?
V1 N1 2.215(3) . ?
V1 Cl1 2.2955(10) . ?
V1 N2 2.310(3) . ?
V1 Cl2 2.3594(10) . ?
O2 C13 1.472(4) . ?
O3 C10 1.197(4) . ?
O4 C10 1.333(4) . ?
O4 C11 1.450(4) . ?
N1 C1 1.340(4) . ?
N1 C5 1.357(4) . ?
N2 C6 1.335(4) . ?
N2 N3 1.355(4) . ?
N3 C8 1.354(4) . ?
N3 C9 1.436(4) . ?
C1 C2 1.374(5) . ?
C1 H1 0.93 . ?
C2 C3 1.383(5) . ?
C2 H2 0.93 . ?
C3 C4 1.373(5) . ?
C3 H3 0.93 . ?
C4 C5 1.377(5) . ?
C4 H4 0.93 . ?
C5 C6 1.452(4) . ?
C6 C7 1.394(4) . ?
C7 C8 1.369(5) . ?
C7 H7 0.93 . ?
C8 H8 0.93 . ?
C9 C10 1.507(4) . ?
C9 H9A 0.97 . ?
C9 H9B 0.97 . ?
C11 C12 1.474(6) . ?
C11 H11A 0.97 . ?
C11 H11B 0.97 . ?
C12 H12A 0.96 . ?
C12 H12B 0.96 . ?
C12 H12C 0.96 . ?
C13 C15 1.501(6) . ?
C13 C14 1.505(5) . ?
C13 C16 1.521(6) . ?
C14 H14A 0.96 . ?
C14 H14B 0.96 . ?
C14 H14C 0.96 . ?
C15 H15A 0.96 . ?
C15 H15B 0.96 . ?
C15 H15C 0.96 . ?
C16 H16A 0.96 . ?
C16 H16B 0.96 . ?
C16 H16C 0.96 . ?
